data_7056187
loop_
_publ_author_name
'Pal, Santanu Kumar'
'Kaur, Supreet'
'Punjani, Vidhika'
'Mohiuddin, Golam'

_publ_section_title
;
 Orthogonal smectic and nematic ordering in three-ring polar bent-core
 molecules with anti-parallel arrangement
;
_journal_name_full 'New J. Chem.'
_journal_paper_doi 10.1039/C7NJ00272F
_journal_year 2017
_chemical_formula_moiety 'C25 H24 F N O4'
_chemical_formula_sum 'C25 H24 F N O4'
_chemical_formula_weight 421.45
_space_group_crystal_system triclinic
_space_group_IT_number 2
_space_group_name_Hall '-P 1'
_space_group_name_H-M_alt 'P -1'
_symmetry_space_group_name_Hall '-P 1'
_symmetry_space_group_name_H-M 'P -1'
_atom_sites_solution_hydrogens geom
_audit_creation_date 2015-12-24
_audit_creation_method
;
Olex2 1.2
(compiled 2015.09.30 svn.r3233 for OlexSys, GUI svn.r5103)
;
_audit_update_record
;
2016-12-06 deposited with the CCDC.
2017-05-14 downloaded from the CCDC.
;
_cell_angle_alpha 108.84(7)
_cell_angle_beta 98.46(18)
_cell_angle_gamma 96.64(16)
_cell_formula_units_Z 2
_cell_length_a 8.431(7)
_cell_length_b 9.940(3)
_cell_length_c 13.486(15)
_cell_measurement_reflns_used 2959
_cell_measurement_temperature 100
_cell_measurement_theta_max 27.5
_cell_measurement_theta_min 3.0
_cell_volume 1041.8(18)
_computing_cell_refinement
;
CrystalClear-SM Expert 2.0 r15 (Rigaku, 2011)
;
_computing_data_collection
;
CrystalClear-SM Expert 2.0 r15 (Rigaku, 2011)
;
_computing_data_reduction
;
CrystalClear-SM Expert 2.0 r15 (Rigaku, 2011)
;
_computing_molecular_graphics 'Olex2 (Dolomanov et al., 2009)'
_computing_publication_material 'Olex2 (Dolomanov et al., 2009)'
_computing_structure_refinement 'ShelXL (Sheldrick, 2015)'
_computing_structure_solution 'ShelXT (Sheldrick, 2015)'
_diffrn_ambient_temperature 100
_diffrn_detector CCD
_diffrn_detector_area_resol_mean 13.6612
_diffrn_measured_fraction_theta_full 0.996
_diffrn_measured_fraction_theta_max 0.984
_diffrn_measurement_details
;
scan:
    Number of images: 629
               Slice: -69.0000 - 119.7000
         Image width: 0.3000
            Exp time: 20.0000
       Rotation axis: Omega
               Omega: 0.0000
                 Chi: 54.0000
                 Phi: 240.0000
                 XTD: 49.8600
              2theta: 29.8900
scan:
    Number of images: 629
               Slice: -69.0000 - 119.7000
         Image width: 0.3000
            Exp time: 15.0000
       Rotation axis: Omega
               Omega: 0.0000
                 Chi: 54.0000
                 Phi: 0.0000
                 XTD: 49.8600
              2theta: 29.8900
scan:
    Number of images: 629
               Slice: -69.0000 - 119.7000
         Image width: 0.3000
            Exp time: 15.0000
       Rotation axis: Omega
               Omega: 0.0000
                 Chi: 54.0000
                 Phi: 120.0000
                 XTD: 49.8600
              2theta: 29.8900
;
_diffrn_measurement_device
;
XtaLABmini: Fixed Chi 2 circle
;
_diffrn_measurement_device_type
;
Rigaku Mercury375R (2x2 bin mode)
;
_diffrn_measurement_method 'profile data from \w-scans'
_diffrn_measurement_specimen_support Fiber
_diffrn_orient_matrix_type d*Trek
_diffrn_orient_matrix_UB_11 -0.097742
_diffrn_orient_matrix_UB_12 -0.044094
_diffrn_orient_matrix_UB_13 0.057705
_diffrn_orient_matrix_UB_21 0.035348
_diffrn_orient_matrix_UB_22 0.049791
_diffrn_orient_matrix_UB_23 0.091317
_diffrn_orient_matrix_UB_31 -0.033850
_diffrn_orient_matrix_UB_32 0.050624
_diffrn_orient_matrix_UB_33 -0.051732
_diffrn_radiation_monochromator 'Graphite Monochromator'
_diffrn_radiation_type MoK\a
_diffrn_radiation_wavelength 0.71075
_diffrn_reflns_av_R_equivalents 0.1427
_diffrn_reflns_av_unetI/netI 0.1259
_diffrn_reflns_Laue_measured_fraction_full 0.996
_diffrn_reflns_Laue_measured_fraction_max 0.984
_diffrn_reflns_limit_h_max 10
_diffrn_reflns_limit_h_min -10
_diffrn_reflns_limit_k_max 12
_diffrn_reflns_limit_k_min -12
_diffrn_reflns_limit_l_max 17
_diffrn_reflns_limit_l_min -17
_diffrn_reflns_number 11272
_diffrn_reflns_point_group_measured_fraction_full 0.996
_diffrn_reflns_point_group_measured_fraction_max 0.984
_diffrn_reflns_theta_full 25.242
_diffrn_reflns_theta_max 27.628
_diffrn_reflns_theta_min 3.015
_diffrn_source 'Sealed Tube'
_diffrn_source_current 12.0
_diffrn_source_power 0.6
_diffrn_source_voltage 50.0
_exptl_absorpt_coefficient_mu 0.097
_exptl_absorpt_correction_T_max 0.981
_exptl_absorpt_correction_T_min 0.981
_exptl_absorpt_correction_type multi-scan
_exptl_absorpt_process_details 'Blessing 1995'
_exptl_crystal_colour 'clear yellowish yellow'
_exptl_crystal_colour_lustre clear
_exptl_crystal_colour_modifier yellowish
_exptl_crystal_colour_primary yellow
_exptl_crystal_density_diffrn 1.344
_exptl_crystal_description block
_exptl_crystal_F_000 444
_exptl_crystal_size_max 0.2
_exptl_crystal_size_mid 0.2
_exptl_crystal_size_min 0.2
_refine_diff_density_max 0.539
_refine_diff_density_min -0.373
_refine_diff_density_rms 0.092
_refine_ls_extinction_method none
_refine_ls_goodness_of_fit_ref 0.974
_refine_ls_hydrogen_treatment constr
_refine_ls_matrix_type full
_refine_ls_number_parameters 283
_refine_ls_number_reflns 4747
_refine_ls_number_restraints 0
_refine_ls_restrained_S_all 0.974
_refine_ls_R_factor_all 0.0706
_refine_ls_R_factor_gt 0.0562
_refine_ls_shift/su_max 0.000
_refine_ls_shift/su_mean 0.000
_refine_ls_structure_factor_coef Fsqd
_refine_ls_weighting_details 'w=1/[\s^2^(Fo^2^)+(0.0608P)^2^] where P=(Fo^2^+2Fc^2^)/3'
_refine_ls_weighting_scheme calc
_refine_ls_wR_factor_gt 0.1379
_refine_ls_wR_factor_ref 0.1794
_reflns_Friedel_coverage 0.000
_reflns_number_gt 3338
_reflns_number_total 4824
_reflns_threshold_expression 'I > 2\s(I)'
_cod_data_source_file c7nj00272f2.cif
_cod_data_source_block spc4f
_cod_database_code 7056187
_shelxl_version_number 2014/6
_shelx_space_group_comment
;
The symmetry employed for this shelxl refinement is uniquely defined
by the following loop, which should always be used as a source of
symmetry information in preference to the above space-group names.
They are only intended as comments.
;
_olex2_refinement_description
;
1. Fixed Uiso
 At 1.2 times of:
  All C(H) groups, All C(H,H) groups
 At 1.5 times of:
  All C(H,H,H) groups, All O(H) groups
2.a Secondary CH2 refined with riding coordinates:
 C15(H15A,H15B), C16(H16A,H16B), C17(H17A,H17B)
2.b Aromatic/amide H refined with riding coordinates:
 C11(H11), C13(H13), C8(H8), C25(H25), C5(H5), C14(H14), C4(H4), C24(H24),
 C6(H6), C21(H21), C22(H22)
2.c Idealised Me refined as rotating group:
 C1(H1A,H1B,H1C), C18(H18A,H18B,H18C)
2.d Idealised tetrahedral OH refined as rotating group:
 O3(H3)
;
_olex2_submission_special_instructions 'No special instructions were received'

loop_
_space_group_symop_operation_xyz
'x, y, z'
'-x, -y, -z'

loop_
_atom_site_label
_atom_site_type_symbol
_atom_site_fract_x
_atom_site_fract_y
_atom_site_fract_z
_atom_site_U_iso_or_equiv
_atom_site_adp_type
_atom_site_occupancy
_atom_site_site_symmetry_order
_atom_site_calc_flag
_atom_site_refinement_flags_posn
F1 F -0.39848(15) -0.33161(12) -0.12329(10) 0.0324(3) Uani 1 1 d .
O4 O 0.82160(15) 1.21172(13) 0.75440(11) 0.0221(3) Uani 1 1 d .
O3 O 0.51034(15) 0.74111(13) 0.57225(11) 0.0216(3) Uani 1 1 d .
H3 H 0.4145 0.7010 0.5410 0.032 Uiso 1 1 calc GR
O1 O -0.00723(16) 0.18524(14) 0.24881(11) 0.0262(4) Uani 1 1 d .
O2 O -0.24396(16) 0.21620(13) 0.16510(11) 0.0246(3) Uani 1 1 d .
N1 N 0.20654(19) 0.72229(16) 0.49227(13) 0.0196(4) Uani 1 1 d .
C12 C 0.6805(2) 1.11899(19) 0.70330(15) 0.0177(4) Uani 1 1 d .
C2 C 0.0543(2) 0.50176(18) 0.36073(15) 0.0171(4) Uani 1 1 d .
C11 C 0.6679(2) 0.97026(19) 0.66490(14) 0.0176(4) Uani 1 1 d .
H11 H 0.7603 0.9269 0.6764 0.021 Uiso 1 1 calc R
C7 C 0.0535(2) 0.63545(19) 0.43818(15) 0.0179(4) Uani 1 1 d .
C10 C 0.5184(2) 0.88535(19) 0.60928(14) 0.0170(4) Uani 1 1 d .
C3 C -0.0971(2) 0.41160(19) 0.31265(15) 0.0170(4) Uani 1 1 d .
C13 C 0.5429(2) 1.18285(19) 0.68972(15) 0.0203(4) Uani 1 1 d .
H13 H 0.5509 1.2846 0.7194 0.024 Uiso 1 1 calc R
C9 C 0.3793(2) 0.94746(19) 0.59158(15) 0.0186(4) Uani 1 1 d .
C1 C 0.2106(2) 0.4633(2) 0.32965(16) 0.0211(4) Uani 1 1 d .
H1A H 0.2886 0.5517 0.3442 0.032 Uiso 1 1 calc GR
H1B H 0.1904 0.4061 0.2533 0.032 Uiso 1 1 calc GR
H1C H 0.2554 0.4067 0.3711 0.032 Uiso 1 1 calc GR
C8 C 0.2249(2) 0.86030(19) 0.53125(15) 0.0200(4) Uani 1 1 d .
H8 H 0.1346 0.9063 0.5201 0.024 Uiso 1 1 calc R
C25 C -0.3826(2) -0.0262(2) 0.11295(15) 0.0217(4) Uani 1 1 d .
H25 H -0.4281 0.0000 0.1755 0.026 Uiso 1 1 calc R
C5 C -0.2382(2) 0.5865(2) 0.41326(15) 0.0205(4) Uani 1 1 d .
H5 H -0.3368 0.6166 0.4303 0.025 Uiso 1 1 calc R
C14 C 0.3972(2) 1.09785(19) 0.63353(15) 0.0199(4) Uani 1 1 d .
H14 H 0.3055 1.1423 0.6227 0.024 Uiso 1 1 calc R
C4 C -0.2423(2) 0.45496(19) 0.33653(15) 0.0192(4) Uani 1 1 d .
H4 H -0.3436 0.3940 0.3000 0.023 Uiso 1 1 calc R
C24 C -0.4252(2) -0.1645(2) 0.03862(16) 0.0225(4) Uani 1 1 d .
H24 H -0.5010 -0.2352 0.0486 0.027 Uiso 1 1 calc R
C23 C -0.3552(2) -0.19674(19) -0.04997(16) 0.0222(4) Uani 1 1 d .
C20 C -0.2727(2) 0.07289(19) 0.09468(15) 0.0215(4) Uani 1 1 d .
C6 C -0.0911(2) 0.67491(19) 0.46553(15) 0.0198(4) Uani 1 1 d .
H6 H -0.0887 0.7638 0.5209 0.024 Uiso 1 1 calc R
C19 C -0.1051(2) 0.26143(19) 0.24125(15) 0.0180(4) Uani 1 1 d .
C15 C 0.9692(2) 1.1540(2) 0.76326(16) 0.0222(4) Uani 1 1 d .
H15A H 0.9797 1.0889 0.6923 0.027 Uiso 1 1 calc R
H15B H 0.9680 1.0981 0.8121 0.027 Uiso 1 1 calc R
C16 C 1.1099(2) 1.2787(2) 0.80641(16) 0.0220(4) Uani 1 1 d .
H16A H 1.1109 1.3312 0.7553 0.026 Uiso 1 1 calc R
H16B H 1.2128 1.2401 0.8111 0.026 Uiso 1 1 calc R
C21 C -0.2021(2) 0.0392(2) 0.00650(17) 0.0250(5) Uani 1 1 d .
H21 H -0.1259 0.1095 -0.0034 0.030 Uiso 1 1 calc R
C22 C -0.2441(2) -0.0995(2) -0.06798(17) 0.0263(5) Uani 1 1 d .
H22 H -0.1971 -0.1264 -0.1299 0.032 Uiso 1 1 calc R
C17 C 1.1049(2) 1.3843(2) 0.91504(17) 0.0262(5) Uani 1 1 d .
H17A H 1.0999 1.3318 0.9659 0.031 Uiso 1 1 calc R
H17B H 1.0047 1.4268 0.9101 0.031 Uiso 1 1 calc R
C18 C 1.2520(3) 1.5048(2) 0.95774(18) 0.0300(5) Uani 1 1 d .
H18A H 1.2558 1.5591 0.9087 0.045 Uiso 1 1 calc GR
H18B H 1.3515 1.4635 0.9637 0.045 Uiso 1 1 calc GR
H18C H 1.2438 1.5698 1.0283 0.045 Uiso 1 1 calc GR

loop_
_atom_site_aniso_label
_atom_site_aniso_U_11
_atom_site_aniso_U_22
_atom_site_aniso_U_33
_atom_site_aniso_U_23
_atom_site_aniso_U_13
_atom_site_aniso_U_12
F1 0.0389(7) 0.0218(6) 0.0248(7) -0.0053(5) 0.0007(5) 0.0057(5)
O4 0.0176(7) 0.0186(7) 0.0260(8) 0.0036(6) 0.0004(5) 0.0042(5)
O3 0.0196(7) 0.0152(6) 0.0274(8) 0.0037(6) 0.0032(6) 0.0053(5)
O1 0.0261(8) 0.0209(7) 0.0265(8) 0.0024(6) -0.0029(6) 0.0113(6)
O2 0.0253(8) 0.0159(7) 0.0243(8) 0.0002(6) -0.0068(6) 0.0064(5)
N1 0.0238(8) 0.0171(8) 0.0156(8) 0.0032(6) 0.0016(6) 0.0044(6)
C12 0.0186(9) 0.0193(9) 0.0148(9) 0.0051(7) 0.0042(7) 0.0027(7)
C2 0.0203(9) 0.0169(9) 0.0161(10) 0.0077(7) 0.0028(7) 0.0059(7)
C11 0.0170(9) 0.0203(9) 0.0169(10) 0.0066(8) 0.0047(7) 0.0068(7)
C7 0.0222(10) 0.0169(9) 0.0149(9) 0.0067(7) 0.0008(7) 0.0047(7)
C10 0.0239(10) 0.0154(8) 0.0136(9) 0.0052(7) 0.0067(7) 0.0069(7)
C3 0.0192(9) 0.0174(9) 0.0158(9) 0.0071(7) 0.0029(7) 0.0048(7)
C13 0.0268(10) 0.0135(8) 0.0185(10) 0.0034(7) 0.0020(8) 0.0055(7)
C9 0.0245(10) 0.0176(9) 0.0135(9) 0.0048(7) 0.0022(7) 0.0070(7)
C1 0.0194(10) 0.0197(9) 0.0233(11) 0.0046(8) 0.0071(8) 0.0036(7)
C8 0.0257(10) 0.0184(9) 0.0164(10) 0.0062(7) 0.0021(8) 0.0079(8)
C25 0.0273(10) 0.0217(9) 0.0144(10) 0.0051(8) -0.0016(8) 0.0090(8)
C5 0.0220(10) 0.0215(9) 0.0204(10) 0.0081(8) 0.0044(8) 0.0100(8)
C14 0.0246(10) 0.0185(9) 0.0175(10) 0.0060(7) 0.0029(8) 0.0096(8)
C4 0.0184(9) 0.0204(9) 0.0195(10) 0.0080(8) 0.0027(7) 0.0045(7)
C24 0.0258(10) 0.0191(9) 0.0202(11) 0.0063(8) -0.0026(8) 0.0043(8)
C23 0.0258(10) 0.0176(9) 0.0161(10) -0.0013(7) -0.0042(7) 0.0072(8)
C20 0.0249(10) 0.0155(9) 0.0185(10) 0.0016(7) -0.0060(8) 0.0073(7)
C6 0.0270(10) 0.0166(9) 0.0159(10) 0.0047(7) 0.0032(8) 0.0078(8)
C19 0.0167(9) 0.0212(9) 0.0170(10) 0.0078(8) 0.0033(7) 0.0029(7)
C15 0.0206(10) 0.0221(9) 0.0210(11) 0.0037(8) 0.0010(8) 0.0078(8)
C16 0.0202(10) 0.0247(10) 0.0213(11) 0.0087(8) 0.0015(8) 0.0056(8)
C21 0.0235(10) 0.0237(10) 0.0262(12) 0.0072(9) 0.0020(8) 0.0054(8)
C22 0.0290(11) 0.0278(10) 0.0206(11) 0.0042(8) 0.0046(8) 0.0112(9)
C17 0.0197(10) 0.0295(11) 0.0242(11) 0.0033(9) 0.0038(8) 0.0025(8)
C18 0.0258(11) 0.0283(11) 0.0302(12) 0.0064(9) 0.0011(9) -0.0003(9)

loop_
_atom_type_symbol
_atom_type_description
_atom_type_scat_dispersion_real
_atom_type_scat_dispersion_imag
_atom_type_scat_source
C C 0.0033 0.0016 'International Tables Vol C Tables 4.2.6.8 and 6.1.1.4'
H H 0.0000 0.0000 'International Tables Vol C Tables 4.2.6.8 and 6.1.1.4'
F F 0.0171 0.0103 'International Tables Vol C Tables 4.2.6.8 and 6.1.1.4'
N N 0.0061 0.0033 'International Tables Vol C Tables 4.2.6.8 and 6.1.1.4'
O O 0.0106 0.0060 'International Tables Vol C Tables 4.2.6.8 and 6.1.1.4'

loop_
_geom_angle_atom_site_label_1
_geom_angle_atom_site_label_2
_geom_angle_atom_site_label_3
_geom_angle
C12 O4 C15 118.44(16)
C10 O3 H3 109.5
C19 O2 C20 117.6(2)
C8 N1 C7 122.0(2)
O4 C12 C11 123.9(2)
O4 C12 C13 115.65(17)
C11 C12 C13 120.5(2)
C7 C2 C3 116.9(2)
C7 C2 C1 120.1(2)
C3 C2 C1 122.97(17)
C12 C11 H11 120.4
C12 C11 C10 119.1(2)
C10 C11 H11 120.4
C2 C7 N1 117.1(2)
C6 C7 N1 121.88(18)
C6 C7 C2 120.9(2)
O3 C10 C11 117.8(2)
O3 C10 C9 120.8(2)
C11 C10 C9 121.41(18)
C2 C3 C19 120.2(2)
C4 C3 C2 121.88(18)
C4 C3 C19 117.7(2)
C12 C13 H13 120.2
C14 C13 C12 119.62(18)
C14 C13 H13 120.2
C10 C9 C8 121.72(18)
C14 C9 C10 117.4(2)
C14 C9 C8 120.9(2)
C2 C1 H1A 109.5
C2 C1 H1B 109.5
C2 C1 H1C 109.5
H1A C1 H1B 109.5
H1A C1 H1C 109.5
H1B C1 H1C 109.5
N1 C8 C9 121.6(2)
N1 C8 H8 119.2
C9 C8 H8 119.2
C24 C25 H25 120.6
C20 C25 H25 120.6
C20 C25 C24 118.8(2)
C4 C5 H5 120.0
C4 C5 C6 120.0(2)
C6 C5 H5 120.0
C13 C14 C9 121.9(2)
C13 C14 H14 119.0
C9 C14 H14 119.0
C3 C4 H4 120.2
C5 C4 C3 119.5(2)
C5 C4 H4 120.2
C25 C24 H24 120.9
C23 C24 C25 118.2(2)
C23 C24 H24 120.9
F1 C23 C24 118.1(2)
F1 C23 C22 118.5(2)
C22 C23 C24 123.4(2)
C25 C20 O2 117.9(2)
C21 C20 O2 119.3(2)
C21 C20 C25 122.6(2)
C7 C6 H6 119.7
C5 C6 C7 120.65(18)
C5 C6 H6 119.7
O1 C19 O2 122.83(18)
O1 C19 C3 126.1(2)
O2 C19 C3 111.0(2)
O4 C15 H15A 110.1
O4 C15 H15B 110.1
O4 C15 C16 107.97(17)
H15A C15 H15B 108.4
C16 C15 H15A 110.1
C16 C15 H15B 110.1
C15 C16 H16A 108.7
C15 C16 H16B 108.7
C15 C16 C17 114.1(2)
H16A C16 H16B 107.6
C17 C16 H16A 108.7
C17 C16 H16B 108.7
C20 C21 H21 120.6
C20 C21 C22 118.8(2)
C22 C21 H21 120.6
C23 C22 C21 118.2(2)
C23 C22 H22 120.9
C21 C22 H22 120.9
C16 C17 H17A 109.1
C16 C17 H17B 109.1
C16 C17 C18 112.5(2)
H17A C17 H17B 107.8
C18 C17 H17A 109.1
C18 C17 H17B 109.1
C17 C18 H18A 109.5
C17 C18 H18B 109.5
C17 C18 H18C 109.5
H18A C18 H18B 109.5
H18A C18 H18C 109.5
H18B C18 H18C 109.5

loop_
_geom_bond_atom_site_label_1
_geom_bond_atom_site_label_2
_geom_bond_distance
F1 C23 1.354(3)
O4 C12 1.355(4)
O4 C15 1.434(3)
O3 H3 0.8400
O3 C10 1.347(2)
O1 C19 1.198(3)
O2 C20 1.403(3)
O2 C19 1.361(4)
N1 C7 1.414(4)
N1 C8 1.282(2)
C12 C11 1.385(3)
C12 C13 1.401(3)
C2 C7 1.401(3)
C2 C3 1.403(4)
C2 C1 1.496(3)
C11 H11 0.9500
C11 C10 1.389(4)
C7 C6 1.388(3)
C10 C9 1.412(3)
C3 C4 1.392(3)
C3 C19 1.480(3)
C13 H13 0.9500
C13 C14 1.368(4)
C9 C8 1.442(4)
C9 C14 1.398(3)
C1 H1A 0.9800
C1 H1B 0.9800
C1 H1C 0.9800
C8 H8 0.9500
C25 H25 0.9500
C25 C24 1.383(3)
C25 C20 1.379(3)
C5 H5 0.9500
C5 C4 1.374(3)
C5 C6 1.377(4)
C14 H14 0.9500
C4 H4 0.9500
C24 H24 0.9500
C24 C23 1.372(3)
C23 C22 1.371(4)
C20 C21 1.370(4)
C6 H6 0.9500
C15 H15A 0.9900
C15 H15B 0.9900
C15 C16 1.508(4)
C16 H16A 0.9900
C16 H16B 0.9900
C16 C17 1.511(3)
C21 H21 0.9500
C21 C22 1.386(3)
C22 H22 0.9500
C17 H17A 0.9900
C17 H17B 0.9900
C17 C18 1.519(4)
C18 H18A 0.9800
C18 H18B 0.9800
C18 H18C 0.9800

loop_
_geom_torsion_atom_site_label_1
_geom_torsion_atom_site_label_2
_geom_torsion_atom_site_label_3
_geom_torsion_atom_site_label_4
_geom_torsion
F1 C23 C22 C21 178.99(16)
O4 C12 C11 C10 -177.05(16)
O4 C12 C13 C14 176.19(16)
O4 C15 C16 C17 60.0(2)
O3 C10 C9 C8 -1.6(3)
O3 C10 C9 C14 179.33(16)
O2 C20 C21 C22 -173.67(17)
N1 C7 C6 C5 -178.38(17)
C12 O4 C15 C16 170.88(16)
C12 C11 C10 O3 179.53(16)
C12 C11 C10 C9 -0.3(3)
C12 C13 C14 C9 2.1(3)
C2 C7 C6 C5 -3.3(3)
C2 C3 C4 C5 -3.4(3)
C2 C3 C19 O1 32.0(3)
C2 C3 C19 O2 -149.97(18)
C11 C12 C13 C14 -3.2(3)
C11 C10 C9 C8 178.15(17)
C11 C10 C9 C14 -0.9(3)
C7 N1 C8 C9 176.37(16)
C7 C2 C3 C4 3.0(3)
C7 C2 C3 C19 -171.68(16)
C10 C9 C8 N1 1.0(3)
C10 C9 C14 C13 0.0(3)
C3 C2 C7 N1 175.62(16)
C3 C2 C7 C6 0.3(3)
C13 C12 C11 C10 2.3(3)
C1 C2 C7 N1 -6.8(3)
C1 C2 C7 C6 177.91(17)
C1 C2 C3 C4 -174.48(18)
C1 C2 C3 C19 10.8(3)
C8 N1 C7 C2 152.50(19)
C8 N1 C7 C6 -32.2(3)
C8 C9 C14 C13 -179.07(17)
C25 C24 C23 F1 -179.25(16)
C25 C24 C23 C22 0.7(3)
C25 C20 C21 C22 0.8(3)
C14 C9 C8 N1 -179.99(18)
C4 C3 C19 O1 -142.9(2)
C4 C3 C19 O2 35.1(2)
C4 C5 C6 C7 3.0(3)
C24 C25 C20 O2 173.49(16)
C24 C25 C20 C21 -1.0(3)
C24 C23 C22 C21 -0.9(3)
C20 O2 C19 O1 1.3(3)
C20 O2 C19 C3 -176.78(16)
C20 C25 C24 C23 0.3(3)
C20 C21 C22 C23 0.2(3)
C6 C5 C4 C3 0.4(3)
C19 O2 C20 C25 101.7(2)
C19 O2 C20 C21 -83.6(2)
C19 C3 C4 C5 171.40(17)
C15 O4 C12 C11 4.4(3)
C15 O4 C12 C13 -175.03(16)
C15 C16 C17 C18 177.65(17)
